data_4065059
loop_
_publ_author_name
'Liu, Zhe'
'Habtemariam, Abraha'
'Pizarro, Ana M.'
'Clarkson, Guy J.'
'Sadler, Peter J.'

_publ_section_title
;
 Organometallic Iridium(III) Cyclopentadienyl Anticancer Complexes
 Containing C,N-Chelating Ligands
;
_journal_issue 17
_journal_name_full Organometallics
_journal_page_first 4702
_journal_paper_doi 10.1021/om2005468
_journal_volume 30
_journal_year 2011
_chemical_absolute_configuration ad
_chemical_formula_moiety 'C25 H25 Cl Ir N'
_chemical_formula_sum 'C25 H25 Cl Ir N'
_chemical_formula_weight 567.11
_chemical_name_systematic
; 
 ? 
;
_space_group_IT_number 19
_symmetry_cell_setting orthorhombic
_symmetry_space_group_name_Hall 'P 2ac 2ab'
_symmetry_space_group_name_H-M 'P 21 21 21'
_atom_sites_solution_hydrogens geom
_atom_sites_solution_primary direct
_atom_sites_solution_secondary difmap
_audit_creation_method SHELXL-97
_cell_angle_alpha 90.00
_cell_angle_beta 90.00
_cell_angle_gamma 90.00
_cell_formula_units_Z 4
_cell_length_a 8.05090(13)
_cell_length_b 15.9169(3)
_cell_length_c 16.0586(3)
_cell_measurement_reflns_used 6818
_cell_measurement_temperature 100(2)
_cell_measurement_theta_max 30.38
_cell_measurement_theta_min 3.10
_cell_volume 2057.84(6)
_computing_cell_refinement 'CrysAlis RED, Oxford Diffraction Ltd'
_computing_data_collection 'CrysAlis CCD, Oxford Diffraction Ltd'
_computing_data_reduction 'CrysAlis RED, Oxford Diffraction Ltd'
_computing_molecular_graphics 'SHELXTL (Sheldrick, 1997)'
_computing_publication_material 'SHELXTL (Sheldrick, 1997)'
_computing_structure_refinement 'SHELXL-97 (Sheldrick, 1997)'
_computing_structure_solution 'SHELXS-97 (Sheldrick, 1990)'
_diffrn_ambient_temperature 100(2)
_diffrn_detector_area_resol_mean 10.2833
_diffrn_measured_fraction_theta_full 0.995
_diffrn_measured_fraction_theta_max 0.914
_diffrn_measurement_device_type 'Oxford Diffraction Gemini R'
_diffrn_measurement_method '\f & \w scans'
_diffrn_radiation_monochromator graphite
_diffrn_radiation_source 'Enhance (Mo) X-ray Source'
_diffrn_radiation_type MoK\a
_diffrn_radiation_wavelength 0.71073
_diffrn_reflns_av_R_equivalents 0.0266
_diffrn_reflns_av_sigmaI/netI 0.0439
_diffrn_reflns_limit_h_max 6
_diffrn_reflns_limit_h_min -11
_diffrn_reflns_limit_k_max 22
_diffrn_reflns_limit_k_min -20
_diffrn_reflns_limit_l_max 11
_diffrn_reflns_limit_l_min -22
_diffrn_reflns_number 10117
_diffrn_reflns_theta_full 28.50
_diffrn_reflns_theta_max 30.45
_diffrn_reflns_theta_min 3.11
_diffrn_standards_decay_% 0
_exptl_absorpt_coefficient_mu 6.628
_exptl_absorpt_correction_T_max 1.00
_exptl_absorpt_correction_T_min 0.46
_exptl_absorpt_correction_type multi-scan
_exptl_absorpt_process_details 'ABSPACK(CrysAlis, Oxford Diffraction)'
_exptl_crystal_colour orange
_exptl_crystal_density_diffrn 1.830
_exptl_crystal_density_method 'not measured'
_exptl_crystal_description block
_exptl_crystal_F_000 1104
_exptl_crystal_size_max 0.40
_exptl_crystal_size_mid 0.40
_exptl_crystal_size_min 0.10
_refine_diff_density_max 6.037
_refine_diff_density_min -1.693
_refine_diff_density_rms 0.192
_refine_ls_abs_structure_details 'Flack H D (1983), Acta Cryst. A39, 876-881, 2176 Friedel pairs'
_refine_ls_abs_structure_Flack 0.015(12)
_refine_ls_extinction_method none
_refine_ls_goodness_of_fit_ref 1.054
_refine_ls_hydrogen_treatment constr
_refine_ls_matrix_type full
_refine_ls_number_parameters 258
_refine_ls_number_reflns 5493
_refine_ls_number_restraints 0
_refine_ls_restrained_S_all 1.054
_refine_ls_R_factor_all 0.0407
_refine_ls_R_factor_gt 0.0368
_refine_ls_shift/su_max 0.002
_refine_ls_shift/su_mean 0.000
_refine_ls_structure_factor_coef Fsqd
_refine_ls_weighting_details 'calc w=1/[\s^2^(Fo^2^)+(0.0361P)^2^+11.9954P] where P=(Fo^2^+2Fc^2^)/3'
_refine_ls_weighting_scheme calc
_refine_ls_wR_factor_gt 0.0856
_refine_ls_wR_factor_ref 0.0886
_reflns_number_gt 5120
_reflns_number_total 5493
_reflns_threshold_expression >2sigma(I)
_cod_data_source_file om2005468_si_002.cif
_cod_data_source_block zl32
_cod_original_sg_symbol_H-M P2(1)2(1)2(1)
_cod_database_code 4065059

loop_
_symmetry_equiv_pos_as_xyz
'x, y, z'
'-x+1/2, -y, z+1/2'
'-x, y+1/2, -z+1/2'
'x+1/2, -y+1/2, -z'

loop_
_atom_site_label
_atom_site_type_symbol
_atom_site_fract_x
_atom_site_fract_y
_atom_site_fract_z
_atom_site_U_iso_or_equiv
_atom_site_adp_type
_atom_site_occupancy
_atom_site_symmetry_multiplicity
_atom_site_calc_flag
_atom_site_refinement_flags
Ir1 Ir 0.75244(3) 0.586216(11) 0.763346(11) 0.00894(6) Uani 1 1 d .
Cl1 Cl 0.52728(19) 0.55159(10) 0.67171(11) 0.0158(3) Uani 1 1 d .
N1 N 0.7139(5) 0.7140(3) 0.7293(3) 0.0106(10) Uani 1 1 d .
C2 C 0.7657(8) 0.7514(3) 0.6566(3) 0.0114(10) Uani 1 1 d .
C3 C 0.8260(8) 0.7015(4) 0.5897(4) 0.0152(12) Uani 1 1 d .
H3A H 0.8280 0.6420 0.5940 0.018 Uiso 1 1 calc R
C4 C 0.8815(9) 0.7408(5) 0.5182(5) 0.0208(14) Uani 1 1 d .
H4A H 0.9253 0.7076 0.4742 0.025 Uiso 1 1 calc R
C5 C 0.8750(9) 0.8279(5) 0.5087(5) 0.0248(16) Uani 1 1 d .
H5A H 0.9154 0.8533 0.4591 0.030 Uiso 1 1 calc R
C6 C 0.8116(8) 0.8757(4) 0.5695(5) 0.0198(14) Uani 1 1 d .
H6A H 0.8030 0.9346 0.5614 0.024 Uiso 1 1 calc R
C7 C 0.7570(10) 0.8405(3) 0.6459(4) 0.0146(10) Uani 1 1 d .
C8 C 0.6903(8) 0.8884(4) 0.7123(5) 0.0170(13) Uani 1 1 d .
H8A H 0.6891 0.9480 0.7089 0.020 Uiso 1 1 calc R
C9 C 0.6283(7) 0.8496(4) 0.7809(4) 0.0139(12) Uani 1 1 d .
H9A H 0.5782 0.8815 0.8241 0.017 Uiso 1 1 calc R
C10 C 0.6388(7) 0.7609(4) 0.7873(4) 0.0132(11) Uani 1 1 d .
C11 C 0.5615(8) 0.7134(4) 0.8555(4) 0.0133(12) Uani 1 1 d .
C12 C 0.4642(8) 0.7500(4) 0.9168(4) 0.0166(12) Uani 1 1 d .
H12A H 0.4538 0.8094 0.9192 0.020 Uiso 1 1 calc R
C13 C 0.3819(8) 0.7003(5) 0.9746(4) 0.0198(14) Uani 1 1 d .
H13A H 0.3144 0.7251 1.0165 0.024 Uiso 1 1 calc R
C14 C 0.4003(9) 0.6133(5) 0.9698(4) 0.0198(14) Uani 1 1 d .
H14A H 0.3440 0.5786 1.0088 0.024 Uiso 1 1 calc R
C15 C 0.4995(8) 0.5765(4) 0.9092(4) 0.0170(13) Uani 1 1 d .
H15A H 0.5098 0.5170 0.9073 0.020 Uiso 1 1 calc R
C16 C 0.5852(7) 0.6263(4) 0.8505(4) 0.0105(11) Uani 1 1 d .
C17 C 0.9346(7) 0.5480(4) 0.8527(4) 0.0113(12) Uani 1 1 d .
C18 C 0.8557(7) 0.4740(4) 0.8181(4) 0.0120(12) Uani 1 1 d .
C19 C 0.9009(7) 0.4714(4) 0.7311(4) 0.0133(12) Uani 1 1 d .
C20 C 1.0024(7) 0.5413(4) 0.7094(5) 0.0155(13) Uani 1 1 d .
C21 C 1.0181(7) 0.5913(4) 0.7853(4) 0.0106(11) Uani 1 1 d .
C22 C 1.1191(9) 0.6703(4) 0.7931(5) 0.0212(14) Uani 1 1 d .
H22A H 1.2375 0.6564 0.7900 0.032 Uiso 1 1 calc R
H22B H 1.0952 0.6973 0.8466 0.032 Uiso 1 1 calc R
H22C H 1.0904 0.7088 0.7476 0.032 Uiso 1 1 calc R
C23 C 1.0907(8) 0.5552(5) 0.6312(4) 0.0183(13) Uani 1 1 d .
H23A H 1.1944 0.5230 0.6314 0.027 Uiso 1 1 calc R
H23B H 1.1159 0.6151 0.6252 0.027 Uiso 1 1 calc R
H23C H 1.0211 0.5368 0.5846 0.027 Uiso 1 1 calc R
C24 C 0.8502(9) 0.4042(4) 0.6717(5) 0.0205(14) Uani 1 1 d .
H24A H 0.9423 0.3646 0.6641 0.031 Uiso 1 1 calc R
H24B H 0.8215 0.4295 0.6179 0.031 Uiso 1 1 calc R
H24C H 0.7535 0.3743 0.6939 0.031 Uiso 1 1 calc R
C25 C 0.7692(10) 0.4045(4) 0.8639(4) 0.0211(14) Uani 1 1 d .
H25A H 0.8400 0.3544 0.8642 0.032 Uiso 1 1 calc R
H25B H 0.6640 0.3915 0.8360 0.032 Uiso 1 1 calc R
H25C H 0.7472 0.4222 0.9213 0.032 Uiso 1 1 calc R
C26 C 0.9337(9) 0.5732(5) 0.9432(4) 0.0216(15) Uani 1 1 d .
H26A H 0.9906 0.5302 0.9762 0.032 Uiso 1 1 calc R
H26B H 0.8188 0.5788 0.9625 0.032 Uiso 1 1 calc R
H26C H 0.9912 0.6271 0.9497 0.032 Uiso 1 1 calc R

loop_
_atom_site_aniso_label
_atom_site_aniso_U_11
_atom_site_aniso_U_22
_atom_site_aniso_U_33
_atom_site_aniso_U_23
_atom_site_aniso_U_13
_atom_site_aniso_U_12
Ir1 0.00933(9) 0.00818(10) 0.00932(10) 0.00004(6) -0.00160(13) 0.00127(12)
Cl1 0.0139(7) 0.0137(7) 0.0199(8) 0.0041(6) -0.0070(6) -0.0041(6)
N1 0.008(2) 0.010(2) 0.013(2) -0.0017(17) -0.0029(18) -0.0002(16)
C2 0.007(2) 0.013(2) 0.014(2) 0.0044(19) -0.004(3) -0.005(3)
C3 0.015(3) 0.014(3) 0.017(3) 0.003(2) -0.002(3) -0.004(2)
C4 0.020(3) 0.027(4) 0.016(3) 0.004(3) -0.001(3) -0.005(3)
C5 0.019(3) 0.029(4) 0.027(4) 0.016(3) -0.003(3) -0.010(3)
C6 0.018(3) 0.015(3) 0.027(4) 0.009(3) -0.005(3) -0.004(2)
C7 0.008(2) 0.011(2) 0.025(3) 0.0047(19) -0.004(4) -0.003(3)
C8 0.011(2) 0.009(3) 0.032(4) 0.000(3) -0.006(3) -0.002(2)
C9 0.010(3) 0.013(3) 0.019(3) -0.003(2) -0.002(2) 0.005(2)
C10 0.012(3) 0.010(3) 0.018(3) -0.003(2) -0.004(2) 0.000(2)
C11 0.012(3) 0.018(3) 0.010(3) -0.001(2) -0.003(2) -0.002(2)
C12 0.016(3) 0.016(3) 0.018(3) -0.002(3) -0.006(3) 0.005(2)
C13 0.013(3) 0.036(4) 0.010(3) -0.007(3) 0.000(3) 0.005(3)
C14 0.017(3) 0.028(4) 0.014(3) 0.008(3) -0.003(3) 0.000(3)
C15 0.012(3) 0.022(3) 0.017(3) -0.002(3) -0.002(2) 0.003(3)
C16 0.004(2) 0.019(3) 0.008(3) -0.002(2) -0.001(2) -0.001(2)
C17 0.009(3) 0.015(3) 0.010(3) 0.004(2) -0.002(2) 0.006(2)
C18 0.007(2) 0.013(3) 0.016(3) 0.002(2) -0.006(2) 0.004(2)
C19 0.008(2) 0.012(3) 0.020(3) -0.002(2) -0.007(2) 0.002(2)
C20 0.007(3) 0.012(3) 0.027(4) -0.003(3) 0.001(3) 0.006(2)
C21 0.004(2) 0.006(2) 0.021(3) 0.001(2) -0.003(2) 0.000(2)
C22 0.022(3) 0.014(3) 0.028(4) -0.004(3) -0.007(3) -0.006(3)
C23 0.016(3) 0.022(3) 0.017(3) -0.001(3) 0.001(3) 0.000(3)
C24 0.022(3) 0.012(3) 0.028(4) -0.005(3) -0.005(3) 0.007(3)
C25 0.022(3) 0.017(3) 0.025(3) 0.005(2) -0.003(3) 0.006(3)
C26 0.024(4) 0.025(4) 0.016(3) -0.008(3) -0.008(3) 0.011(3)

loop_
_atom_type_symbol
_atom_type_description
_atom_type_scat_dispersion_real
_atom_type_scat_dispersion_imag
_atom_type_scat_source
C C 0.0033 0.0016 'International Tables Vol C Tables 4.2.6.8 and 6.1.1.4'
H H 0.0000 0.0000 'International Tables Vol C Tables 4.2.6.8 and 6.1.1.4'
N N 0.0061 0.0033 'International Tables Vol C Tables 4.2.6.8 and 6.1.1.4'
Cl Cl 0.1484 0.1585 'International Tables Vol C Tables 4.2.6.8 and 6.1.1.4'
Ir Ir -1.4442 7.9887 'International Tables Vol C Tables 4.2.6.8 and 6.1.1.4'

loop_
_geom_angle_atom_site_label_1
_geom_angle_atom_site_label_2
_geom_angle_atom_site_label_3
_geom_angle
C16 Ir1 N1 77.4(2)
C16 Ir1 C17 94.6(2)
N1 Ir1 C17 123.0(2)
C16 Ir1 C18 103.5(3)
N1 Ir1 C18 162.1(2)
C17 Ir1 C18 39.4(2)
C16 Ir1 C21 121.8(2)
N1 Ir1 C21 98.61(19)
C17 Ir1 C21 39.3(2)
C18 Ir1 C21 65.5(2)
C16 Ir1 C19 139.7(3)
N1 Ir1 C19 142.8(2)
C17 Ir1 C19 63.8(2)
C18 Ir1 C19 38.3(2)
C21 Ir1 C19 62.8(2)
C16 Ir1 C20 158.3(3)
N1 Ir1 C20 109.1(2)
C17 Ir1 C20 64.2(3)
C18 Ir1 C20 63.9(3)
C21 Ir1 C20 38.0(2)
C19 Ir1 C20 36.4(2)
C16 Ir1 Cl1 89.65(17)
N1 Ir1 Cl1 87.23(13)
C17 Ir1 Cl1 149.73(18)
C18 Ir1 Cl1 110.55(17)
C21 Ir1 Cl1 148.58(18)
C19 Ir1 Cl1 94.23(16)
C20 Ir1 Cl1 111.0(2)
C10 N1 C2 119.0(5)
C10 N1 Ir1 114.9(4)
C2 N1 Ir1 126.0(4)
N1 C2 C3 120.2(5)
N1 C2 C7 121.1(5)
C3 C2 C7 118.7(5)
C4 C3 C2 119.0(6)
C4 C3 H3A 120.5
C2 C3 H3A 120.5
C3 C4 C5 121.9(7)
C3 C4 H4A 119.1
C5 C4 H4A 119.1
C6 C5 C4 119.9(7)
C6 C5 H5A 120.1
C4 C5 H5A 120.1
C5 C6 C7 121.7(6)
C5 C6 H6A 119.2
C7 C6 H6A 119.2
C6 C7 C8 123.7(6)
C6 C7 C2 118.7(6)
C8 C7 C2 117.5(6)
C9 C8 C7 120.3(6)
C9 C8 H8A 119.8
C7 C8 H8A 119.8
C8 C9 C10 119.4(6)
C8 C9 H9A 120.3
C10 C9 H9A 120.3
N1 C10 C9 122.2(6)
N1 C10 C11 115.0(5)
C9 C10 C11 122.8(6)
C12 C11 C16 122.2(6)
C12 C11 C10 123.4(6)
C16 C11 C10 114.2(6)
C11 C12 C13 120.3(6)
C11 C12 H12A 119.9
C13 C12 H12A 119.9
C12 C13 C14 118.6(6)
C12 C13 H13A 120.7
C14 C13 H13A 120.7
C15 C14 C13 121.3(7)
C15 C14 H14A 119.3
C13 C14 H14A 119.3
C14 C15 C16 120.8(6)
C14 C15 H15A 119.6
C16 C15 H15A 119.6
C11 C16 C15 116.8(6)
C11 C16 Ir1 115.9(4)
C15 C16 Ir1 127.2(5)
C18 C17 C21 107.7(5)
C18 C17 C26 125.8(6)
C21 C17 C26 126.5(6)
C18 C17 Ir1 70.9(3)
C21 C17 Ir1 71.4(3)
C26 C17 Ir1 124.6(4)
C19 C18 C17 106.5(5)
C19 C18 C25 124.7(6)
C17 C18 C25 127.9(6)
C19 C18 Ir1 74.2(4)
C17 C18 Ir1 69.7(3)
C25 C18 Ir1 129.2(4)
C20 C19 C18 111.0(6)
C20 C19 C24 124.2(7)
C18 C19 C24 124.8(6)
C20 C19 Ir1 74.1(3)
C18 C19 Ir1 67.6(3)
C24 C19 Ir1 125.9(4)
C19 C20 C23 127.4(6)
C19 C20 C21 105.8(6)
C23 C20 C21 126.4(6)
C19 C20 Ir1 69.5(3)
C23 C20 Ir1 134.6(5)
C21 C20 Ir1 66.0(3)
C17 C21 C20 108.9(5)
C17 C21 C22 126.0(6)
C20 C21 C22 124.9(6)
C17 C21 Ir1 69.3(3)
C20 C21 Ir1 76.0(3)
C22 C21 Ir1 125.3(4)
C21 C22 H22A 109.5
C21 C22 H22B 109.5
H22A C22 H22B 109.5
C21 C22 H22C 109.5
H22A C22 H22C 109.5
H22B C22 H22C 109.5
C20 C23 H23A 109.5
C20 C23 H23B 109.5
H23A C23 H23B 109.5
C20 C23 H23C 109.5
H23A C23 H23C 109.5
H23B C23 H23C 109.5
C19 C24 H24A 109.5
C19 C24 H24B 109.5
H24A C24 H24B 109.5
C19 C24 H24C 109.5
H24A C24 H24C 109.5
H24B C24 H24C 109.5
C18 C25 H25A 109.5
C18 C25 H25B 109.5
H25A C25 H25B 109.5
C18 C25 H25C 109.5
H25A C25 H25C 109.5
H25B C25 H25C 109.5
C17 C26 H26A 109.5
C17 C26 H26B 109.5
H26A C26 H26B 109.5
C17 C26 H26C 109.5
H26A C26 H26C 109.5
H26B C26 H26C 109.5

loop_
_geom_bond_atom_site_label_1
_geom_bond_atom_site_label_2
_geom_bond_distance
Ir1 C16 2.045(6)
Ir1 N1 2.128(5)
Ir1 C17 2.140(6)
Ir1 C18 2.157(6)
Ir1 C21 2.169(5)
Ir1 C19 2.245(6)
Ir1 C20 2.305(6)
Ir1 Cl1 2.3990(16)
N1 C10 1.338(8)
N1 C2 1.376(7)
C2 C3 1.421(9)
C2 C7 1.429(7)
C3 C4 1.382(9)
C3 H3A 0.9500
C4 C5 1.396(11)
C4 H4A 0.9500
C5 C6 1.339(11)
C5 H5A 0.9500
C6 C7 1.418(9)
C6 H6A 0.9500
C7 C8 1.418(9)
C8 C9 1.357(10)
C8 H8A 0.9500
C9 C10 1.417(8)
C9 H9A 0.9500
C10 C11 1.470(9)
C11 C12 1.387(9)
C11 C16 1.402(9)
C12 C13 1.388(10)
C12 H12A 0.9500
C13 C14 1.395(11)
C13 H13A 0.9500
C14 C15 1.389(10)
C14 H14A 0.9500
C15 C16 1.412(9)
C15 H15A 0.9500
C17 C18 1.448(9)
C17 C21 1.449(9)
C17 C26 1.507(9)
C18 C19 1.445(10)
C18 C25 1.500(9)
C19 C20 1.424(9)
C19 C24 1.490(9)
C20 C23 1.459(10)
C20 C21 1.461(9)
C21 C22 1.502(8)
C22 H22A 0.9800
C22 H22B 0.9800
C22 H22C 0.9800
C23 H23A 0.9800
C23 H23B 0.9800
C23 H23C 0.9800
C24 H24A 0.9800
C24 H24B 0.9800
C24 H24C 0.9800
C25 H25A 0.9800
C25 H25B 0.9800
C25 H25C 0.9800
C26 H26A 0.9800
C26 H26B 0.9800
C26 H26C 0.9800
